data_7109705
loop_
_publ_author_name
'Qi-Qiang Wang'
'Victor W. Day'
'Kristin Bowman-James'

_publ_section_title
;
 Hexagonal molecular 'palladawheel'
;
_journal_name_full Chem.Commun.
_journal_page_first 8042
_journal_paper_doi 10.1039/c3cc44714f
_journal_volume 49
_journal_year 2013
_chemical_formula_sum 'C41.16 H29.16 Cl9.49 N6 O4 Pd2'
_chemical_formula_weight 1221.19
_chemical_name_systematic
; 
 ? 
;
_space_group_IT_number 159
_symmetry_cell_setting trigonal
_symmetry_space_group_name_Hall 'P 3 -2c'
_symmetry_space_group_name_H-M 'P 3 1 c'
_atom_sites_solution_hydrogens geom
_atom_sites_solution_primary direct
_atom_sites_solution_secondary difmap
_audit_creation_method SHELXTL
_cell_angle_alpha 90.00
_cell_angle_beta 90.00
_cell_angle_gamma 120.00
_cell_formula_units_Z 6
_cell_length_a 16.5286(2)
_cell_length_b 16.5286(2)
_cell_length_c 30.1709(4)
_cell_measurement_reflns_used 9893
_cell_measurement_temperature 100(2)
_cell_measurement_theta_max 68.16
_cell_measurement_theta_min 3.42
_cell_volume 7138.24(15)
_computing_cell_refinement 'Bruker SAINT'
_computing_data_collection 'Bruker APEX2'
_computing_data_reduction 'Bruker SAINT'
_computing_molecular_graphics 'Bruker SHELXTL'
_computing_publication_material 'Bruker SHELXTL'
_computing_structure_refinement 'Bruker SHELXTL'
_computing_structure_solution 'Bruker SHELXTL'
_diffrn_ambient_temperature 100(2)
_diffrn_measured_fraction_theta_full 0.999
_diffrn_measured_fraction_theta_max 0.991
_diffrn_measurement_device_type 'Bruker APEX-II CCD'
_diffrn_measurement_method '\f and \w scans'
_diffrn_radiation_monochromator 'Helios multilayer optic'
_diffrn_radiation_source 'Bruker MicroStar microfocus rotating anode'
_diffrn_radiation_type CuK\a
_diffrn_radiation_wavelength 1.54178
_diffrn_reflns_av_R_equivalents 0.0482
_diffrn_reflns_av_sigmaI/netI 0.0339
_diffrn_reflns_limit_h_max 19
_diffrn_reflns_limit_h_min -19
_diffrn_reflns_limit_k_max 18
_diffrn_reflns_limit_k_min -19
_diffrn_reflns_limit_l_max 35
_diffrn_reflns_limit_l_min -31
_diffrn_reflns_number 54020
_diffrn_reflns_theta_full 66.00
_diffrn_reflns_theta_max 68.93
_diffrn_reflns_theta_min 2.93
_exptl_absorpt_coefficient_mu 11.399
_exptl_absorpt_correction_T_max 1.000
_exptl_absorpt_correction_T_min 0.702
_exptl_absorpt_correction_type multi-scan
_exptl_crystal_colour gold
_exptl_crystal_density_diffrn 1.704
_exptl_crystal_density_method 'not measured'
_exptl_crystal_description hexagonal
_exptl_crystal_F_000 3621
_exptl_crystal_size_max 0.11
_exptl_crystal_size_mid 0.11
_exptl_crystal_size_min 0.08
_refine_diff_density_max 1.422
_refine_diff_density_min -1.557
_refine_diff_density_rms 0.183
_refine_ls_abs_structure_details 'Flack H D (1983), Acta Cryst. A39, 876-881'
_refine_ls_abs_structure_Flack 0(10)
_refine_ls_extinction_method none
_refine_ls_goodness_of_fit_ref 1.144
_refine_ls_hydrogen_treatment noref
_refine_ls_matrix_type full
_refine_ls_number_parameters 539
_refine_ls_number_reflns 8243
_refine_ls_number_restraints 91
_refine_ls_restrained_S_all 1.146
_refine_ls_R_factor_all 0.0996
_refine_ls_R_factor_gt 0.0969
_refine_ls_shift/su_max 0.000
_refine_ls_shift/su_mean 0.000
_refine_ls_structure_factor_coef Fsqd
_refine_ls_weighting_details 'calc w=1/[\s^2^(Fo^2^)+(0.0839P)^2^+142.5513P] where P=(Fo^2^+2Fc^2^)/3'
_refine_ls_weighting_scheme calc
_refine_ls_wR_factor_gt 0.2453
_refine_ls_wR_factor_ref 0.2468
_reflns_number_gt 7970
_reflns_number_total 8243
_reflns_threshold_expression >2sigma(I)
_cod_data_source_file c3cc44714f.txt
_cod_data_source_block q77b
_cod_original_sg_symbol_H-M P31c
_cod_database_code 7109705

loop_
_symmetry_equiv_pos_as_xyz
'x, y, z'
'-y, x-y, z'
'-x+y, -x, z'
'y, x, z+1/2'
'x-y, -y, z+1/2'
'-x, -x+y, z+1/2'

loop_
_atom_site_label
_atom_site_type_symbol
_atom_site_fract_x
_atom_site_fract_y
_atom_site_fract_z
_atom_site_U_iso_or_equiv
_atom_site_adp_type
_atom_site_occupancy
_atom_site_symmetry_multiplicity
_atom_site_calc_flag
_atom_site_refinement_flags
Pd1A Pd 0.56449(8) 0.57544(8) 0.53940(4) 0.0371(3) Uani 1 1 d .
O1A O 0.3388(6) 0.3215(7) 0.5111(4) 0.030(3) Uani 1 1 d .
O2A O 0.573(2) 0.682(2) 0.6622(8) 0.165(14) Uani 1 1 d .
N1A N 0.4714(9) 0.5088(11) 0.5838(5) 0.043(4) Uani 1 1 d .
N2A N 0.4811(8) 0.4542(8) 0.5034(4) 0.026(2) Uani 1 1 d .
N3A N 0.6144(12) 0.6710(13) 0.5918(6) 0.061(5) Uani 1 1 d .
C1A C 0.4054(14) 0.3949(12) 0.5258(6) 0.041(4) Uani 1 1 d .
C2A C 0.3983(13) 0.4243(12) 0.5711(6) 0.039(4) Uani 1 1 d .
C3A C 0.3313(19) 0.3774(17) 0.6036(8) 0.075(7) Uani 1 1 d .
H3A H 0.2820 0.3152 0.5991 0.090 Uiso 1 1 calc R
C4A C 0.338(3) 0.424(2) 0.6424(10) 0.132(16) Uani 1 1 d .
H4A H 0.2885 0.3926 0.6629 0.159 Uiso 1 1 calc R
C5A C 0.411(3) 0.511(3) 0.6550(10) 0.103(11) Uani 1 1 d .
H5A H 0.4130 0.5399 0.6826 0.124 Uiso 1 1 calc R
C6A C 0.480(2) 0.5520(19) 0.6229(7) 0.088(9) Uani 1 1 d .
C7A C 0.560(2) 0.643(2) 0.6287(10) 0.113(14) Uani 1 1 d .
C8A C 0.5087(8) 0.4428(7) 0.4607(3) 0.041(4) Uani 1 1 d GU
C9A C 0.4997(9) 0.4879(7) 0.4237(3) 0.050(5) Uani 1 1 d G
H9A H 0.4856 0.5366 0.4274 0.060 Uiso 1 1 calc R
C10A C 0.5112(9) 0.4616(9) 0.3815(3) 0.058(5) Uani 1 1 d G
H10A H 0.5050 0.4925 0.3562 0.069 Uiso 1 1 calc R
C11A C 0.5318(9) 0.3903(9) 0.3762(3) 0.051(5) Uani 1 1 d G
H11A H 0.5396 0.3724 0.3473 0.061 Uiso 1 1 calc R
C12A C 0.5408(8) 0.3452(7) 0.4131(4) 0.066(6) Uani 1 1 d G
H12A H 0.5548 0.2964 0.4095 0.079 Uiso 1 1 calc R
C13A C 0.5293(7) 0.3714(7) 0.4554(3) 0.023(3) Uani 1 1 d GU
H13A H 0.5354 0.3406 0.4806 0.028 Uiso 1 1 calc R
C14A C 0.6975(9) 0.7624(7) 0.5885(5) 0.080(8) Uani 1 1 d G
C15A C 0.7158(8) 0.8110(8) 0.5488(4) 0.047(4) Uani 1 1 d GU
H15A H 0.6753 0.7835 0.5242 0.057 Uiso 1 1 calc R
C16A C 0.7935(9) 0.8998(8) 0.5451(5) 0.072(8) Uani 1 1 d G
H16A H 0.8061 0.9331 0.5179 0.087 Uiso 1 1 calc R
C17A C 0.8529(8) 0.9400(8) 0.5811(6) 0.079(7) Uani 1 1 d GU
H17A H 0.9060 1.0007 0.5785 0.095 Uiso 1 1 calc R
C18A C 0.8345(11) 0.8914(11) 0.6208(5) 0.102(9) Uani 1 1 d GU
H18A H 0.8751 0.9188 0.6454 0.123 Uiso 1 1 calc R
C19A C 0.7568(12) 0.8025(11) 0.6246(4) 0.084(8) Uani 1 1 d G
H19A H 0.7442 0.7693 0.6517 0.101 Uiso 1 1 calc R
Pd1B Pd 0.31932(7) 0.23078(7) 0.46045(3) 0.0333(3) Uani 1 1 d .
O1B O 0.3622(8) 0.0115(9) 0.4860(4) 0.043(3) Uani 1 1 d U
O2B O 0.2052(11) 0.2305(11) 0.3391(5) 0.060(4) Uani 1 1 d .
N1B N 0.2888(10) 0.1334(12) 0.4191(5) 0.044(4) Uani 1 1 d .
N2B N 0.3573(9) 0.1511(10) 0.4955(5) 0.041(3) Uani 1 1 d .
N3B N 0.2692(10) 0.2786(11) 0.4103(5) 0.043(3) Uani 1 1 d .
C1B C 0.3447(9) 0.0733(11) 0.4756(6) 0.033(3) Uani 1 1 d U
C2B C 0.3011(15) 0.0628(13) 0.4289(7) 0.051(5) Uani 1 1 d .
C3B C 0.2776(12) -0.0091(10) 0.4002(6) 0.043(4) Uani 1 1 d .
H3B H 0.2845 -0.0606 0.4090 0.051 Uiso 1 1 calc R
C4B C 0.2442(15) -0.0083(14) 0.3586(7) 0.057(5) Uani 1 1 d .
H4B H 0.2318 -0.0561 0.3378 0.068 Uiso 1 1 calc R
C5B C 0.2292(17) 0.0641(15) 0.3482(8) 0.066(6) Uani 1 1 d .
H5B H 0.2027 0.0655 0.3205 0.079 Uiso 1 1 calc R
C6B C 0.2542(11) 0.1368(10) 0.3797(5) 0.033(3) Uani 1 1 d .
C7B C 0.2447(12) 0.2209(13) 0.3748(7) 0.049(5) Uani 1 1 d .
C8B C 0.3931(7) 0.1596(8) 0.5388(3) 0.022(3) Uani 1 1 d GU
C9B C 0.4858(7) 0.1855(9) 0.5465(4) 0.062(6) Uani 1 1 d G
H9B H 0.5233 0.1841 0.5230 0.074 Uiso 1 1 calc R
C10B C 0.5237(7) 0.2135(9) 0.5886(5) 0.060(5) Uani 1 1 d G
H10B H 0.5871 0.2312 0.5939 0.072 Uiso 1 1 calc R
C11B C 0.4689(10) 0.2155(10) 0.6231(3) 0.090(8) Uani 1 1 d GU
H11B H 0.4948 0.2346 0.6519 0.108 Uiso 1 1 calc R
C12B C 0.3761(10) 0.1896(11) 0.6153(3) 0.061(6) Uani 1 1 d G
H12B H 0.3386 0.1909 0.6389 0.073 Uiso 1 1 calc R
C13B C 0.3382(7) 0.1616(9) 0.5732(4) 0.050(5) Uani 1 1 d G
H13B H 0.2748 0.1439 0.5679 0.060 Uiso 1 1 calc R
C14B C 0.2636(8) 0.3587(7) 0.4105(4) 0.052(5) Uani 1 1 d G
C15B C 0.2356(9) 0.3811(8) 0.4499(4) 0.048(4) Uani 1 1 d GU
H15B H 0.2258 0.3441 0.4756 0.058 Uiso 1 1 calc R
C16B C 0.2221(11) 0.4575(9) 0.4516(4) 0.077(7) Uani 1 1 d GU
H16B H 0.2030 0.4728 0.4785 0.093 Uiso 1 1 calc R
C17B C 0.2364(11) 0.5116(8) 0.4140(5) 0.073(6) Uani 1 1 d GU
H17B H 0.2272 0.5638 0.4152 0.087 Uiso 1 1 calc R
C18B C 0.2644(10) 0.4892(8) 0.3746(4) 0.062(5) Uani 1 1 d GU
H18B H 0.2742 0.5262 0.3489 0.074 Uiso 1 1 calc R
C19B C 0.2779(9) 0.4128(8) 0.3728(4) 0.062(6) Uani 1 1 d G
H19B H 0.2970 0.3975 0.3459 0.075 Uiso 1 1 calc R
Cl1 Cl 0.0652(6) -0.0483(6) 0.4362(5) 0.158(5) Uani 1 1 d .
C1S C 0.0000 0.0000 0.433(6) 0.302(13) Uani 1 3 d SU
H1S H 0.0000 0.0000 0.3999 0.362 Uiso 1 3 calc SR
Cl2 Cl 0.6235(17) 0.8663(11) 0.7668(6) 0.293(14) Uani 1 1 d D
Cl3 Cl 0.4444(14) 0.733(2) 0.7486(7) 0.297(13) Uani 1 1 d D
Cl4 Cl 0.5568(12) 0.6813(11) 0.7901(6) 0.233(9) Uani 1 1 d D
C2S C 0.557(2) 0.7521(18) 0.7495(10) 0.105(10) Uani 1 1 d D
H2S H 0.5773 0.7403 0.7202 0.125 Uiso 1 1 calc R
Cl5 Cl 0.8074(9) -0.0164(9) 0.2046(3) 0.119(4) Uani 0.836(17) 1 d P
Cl6 Cl 0.6289(9) -0.1237(11) 0.2402(4) 0.150(6) Uani 0.836(17) 1 d P
Cl7 Cl 0.7686(15) -0.1885(12) 0.2419(3) 0.182(8) Uani 0.836(17) 1 d P
C3S C 0.756(4) -0.085(4) 0.2442(12) 0.16(3) Uani 0.836(17) 1 d P
H3S H 0.7818 -0.0513 0.2730 0.186 Uiso 0.836(17) 1 calc PR
Cl8 Cl 0.5596(13) 0.4371(18) 0.7009(6) 0.232(13) Uani 0.794(19) 1 d PD
Cl9 Cl 0.4402(18) 0.433(2) 0.7628(6) 0.267(15) Uani 0.794(19) 1 d PD
Cl10 Cl 0.6142(14) 0.4827(17) 0.7892(6) 0.195(9) Uani 0.794(19) 1 d PD
C4S C 0.555(3) 0.495(3) 0.7471(12) 0.33(9) Uani 0.794(19) 1 d PD
H4S H 0.5761 0.5620 0.7409 0.401 Uiso 0.794(19) 1 calc PR
Cl11 Cl 0.2710(8) 0.7145(8) 0.5612(6) 0.107(6) Uani 0.60(2) 1 d P
C5S C 0.3333 0.6667 0.5407(16) 0.08(2) Uani 0.60(2) 3 d SP
H5S H 0.3333 0.6667 0.5075 0.091 Uiso 0.60(2) 3 calc SPR

loop_
_atom_site_aniso_label
_atom_site_aniso_U_11
_atom_site_aniso_U_22
_atom_site_aniso_U_33
_atom_site_aniso_U_23
_atom_site_aniso_U_13
_atom_site_aniso_U_12
Pd1A 0.0339(6) 0.0361(6) 0.0418(6) -0.0023(6) 0.0018(5) 0.0179(5)
O1A 0.009(4) 0.022(5) 0.047(6) -0.007(4) 0.014(4) -0.002(4)
O2A 0.15(2) 0.19(3) 0.090(16) -0.113(18) -0.012(15) 0.036(19)
N1A 0.026(7) 0.057(9) 0.034(8) 0.006(7) 0.006(6) 0.012(6)
N2A 0.026(6) 0.016(5) 0.027(6) -0.010(5) -0.008(5) 0.005(5)
N3A 0.059(10) 0.067(11) 0.069(12) -0.051(9) -0.028(9) 0.040(9)
C1A 0.063(11) 0.035(9) 0.025(8) 0.000(7) -0.002(8) 0.024(9)
C2A 0.057(10) 0.033(8) 0.034(9) -0.005(7) 0.000(7) 0.028(8)
C3A 0.098(18) 0.063(14) 0.064(15) 0.019(11) 0.043(14) 0.040(13)
C4A 0.24(4) 0.10(2) 0.077(19) 0.037(17) 0.11(3) 0.10(3)
C5A 0.13(3) 0.10(2) 0.066(18) 0.024(16) 0.050(18) 0.05(2)
C6A 0.12(2) 0.067(15) 0.032(11) -0.003(10) 0.003(12) 0.013(15)
C7A 0.12(3) 0.09(2) 0.054(16) -0.037(15) 0.029(16) -0.001(17)
C8A 0.024(6) 0.048(8) 0.035(7) 0.000(6) -0.009(5) 0.005(5)
C9A 0.061(12) 0.045(10) 0.036(10) -0.001(8) 0.001(9) 0.020(9)
C10A 0.079(14) 0.069(13) 0.021(9) -0.001(8) -0.003(9) 0.035(11)
C11A 0.029(8) 0.056(11) 0.056(12) -0.007(9) 0.020(8) 0.012(8)
C12A 0.075(14) 0.096(17) 0.042(11) -0.025(11) -0.001(10) 0.054(14)
C13A 0.030(5) 0.015(4) 0.034(5) 0.003(3) 0.004(4) 0.019(4)
C14A 0.054(13) 0.064(14) 0.11(2) -0.049(14) -0.007(13) 0.023(12)
C15A 0.050(7) 0.043(7) 0.064(9) 0.003(6) -0.016(6) 0.034(6)
C16A 0.033(9) 0.026(8) 0.16(2) 0.006(11) -0.020(12) 0.016(8)
C17A 0.070(10) 0.073(10) 0.110(11) -0.017(8) -0.003(8) 0.048(8)
C18A 0.098(12) 0.102(12) 0.109(13) -0.022(9) 0.001(9) 0.052(9)
C19A 0.086(17) 0.081(17) 0.095(19) -0.062(16) -0.046(15) 0.049(15)
Pd1B 0.0295(5) 0.0293(5) 0.0412(6) 0.0001(5) -0.0027(5) 0.0146(5)
O1B 0.015(4) 0.060(6) 0.058(7) 0.002(5) 0.010(5) 0.023(4)
O2B 0.072(9) 0.079(10) 0.042(7) 0.005(7) -0.006(7) 0.048(8)
N1B 0.033(7) 0.064(10) 0.039(8) 0.007(7) -0.003(6) 0.027(7)
N2B 0.028(7) 0.031(7) 0.061(10) 0.000(6) -0.002(6) 0.013(6)
N3B 0.044(8) 0.064(10) 0.035(8) -0.010(7) -0.007(6) 0.038(8)
C1B 0.016(6) 0.029(6) 0.051(8) -0.004(6) -0.004(5) 0.010(5)
C2B 0.070(13) 0.042(10) 0.064(13) -0.013(9) -0.005(10) 0.045(10)
C3B 0.046(9) 0.014(7) 0.059(12) -0.020(7) -0.023(8) 0.007(6)
C4B 0.069(13) 0.052(11) 0.067(13) -0.007(9) -0.013(11) 0.044(10)
C5B 0.080(15) 0.054(12) 0.068(15) -0.013(10) -0.033(12) 0.036(11)
C6B 0.028(7) 0.023(7) 0.039(9) -0.010(6) -0.019(7) 0.005(6)
C7B 0.036(9) 0.044(10) 0.064(13) 0.018(9) -0.001(8) 0.016(8)
C8B 0.031(5) 0.018(4) 0.027(5) -0.006(3) -0.003(4) 0.018(4)
C9B 0.045(10) 0.084(15) 0.060(13) 0.017(11) 0.000(9) 0.035(11)
C10B 0.064(13) 0.026(9) 0.073(14) 0.001(9) -0.001(11) 0.009(9)
C11B 0.100(12) 0.086(11) 0.087(11) 0.000(8) -0.018(9) 0.047(9)
C12B 0.077(15) 0.061(13) 0.068(14) 0.006(11) 0.002(11) 0.052(12)
C13B 0.043(10) 0.055(12) 0.050(11) 0.003(9) 0.017(9) 0.024(9)
C14B 0.007(6) 0.041(9) 0.102(17) 0.008(10) -0.008(8) 0.008(6)
C15B 0.062(8) 0.016(6) 0.060(8) -0.005(6) -0.007(7) 0.015(6)
C16B 0.063(9) 0.074(10) 0.084(11) -0.005(8) -0.004(8) 0.027(8)
C17B 0.070(9) 0.056(9) 0.094(11) 0.006(7) -0.023(8) 0.033(7)
C18B 0.063(9) 0.035(7) 0.069(9) 0.018(7) -0.013(7) 0.011(6)
C19B 0.048(11) 0.026(9) 0.101(18) 0.000(10) -0.005(11) 0.011(8)
Cl1 0.070(5) 0.078(5) 0.327(18) 0.014(7) -0.003(7) 0.038(4)
C1S 0.301(13) 0.301(13) 0.303(18) 0.000 0.000 0.151(6)
Cl2 0.39(3) 0.133(11) 0.180(15) 0.004(10) -0.097(17) -0.002(14)
Cl3 0.28(2) 0.52(5) 0.158(13) -0.02(2) 0.014(16) 0.25(3)
Cl4 0.210(15) 0.189(14) 0.191(15) 0.098(12) -0.022(12) 0.018(11)
C2S 0.14(3) 0.058(15) 0.12(3) 0.013(15) 0.00(2) 0.046(17)
Cl5 0.125(8) 0.144(10) 0.071(6) 0.020(6) 0.013(5) 0.053(7)
Cl6 0.109(8) 0.195(14) 0.093(7) -0.032(8) 0.002(6) 0.037(8)
Cl7 0.35(2) 0.237(17) 0.037(4) 0.015(6) -0.001(8) 0.201(18)
C3S 0.19(4) 0.33(8) 0.06(2) -0.10(3) -0.06(3) 0.21(5)
Cl8 0.155(15) 0.31(3) 0.182(17) 0.104(18) 0.095(13) 0.082(16)
Cl9 0.35(4) 0.37(4) 0.101(11) -0.057(15) 0.021(15) 0.19(3)
Cl10 0.204(19) 0.28(3) 0.156(15) -0.008(15) -0.035(13) 0.160(19)
C4S 0.22(8) 0.38(12) 0.53(17) 0.38(13) 0.28(10) 0.25(9)
Cl11 0.056(6) 0.071(7) 0.204(17) 0.037(8) 0.007(7) 0.040(5)
C5S 0.11(3) 0.11(3) 0.01(2) 0.000 0.000 0.054(17)

loop_
_atom_type_symbol
_atom_type_description
_atom_type_scat_dispersion_real
_atom_type_scat_dispersion_imag
_atom_type_scat_source
C C 0.0181 0.0091 'International Tables Vol C Tables 4.2.6.8 and 6.1.1.4'
H H 0.0000 0.0000 'International Tables Vol C Tables 4.2.6.8 and 6.1.1.4'
N N 0.0311 0.0180 'International Tables Vol C Tables 4.2.6.8 and 6.1.1.4'
O O 0.0492 0.0322 'International Tables Vol C Tables 4.2.6.8 and 6.1.1.4'
Cl Cl 0.3639 0.7018 'International Tables Vol C Tables 4.2.6.8 and 6.1.1.4'
Pd Pd 0.1215 3.9337 'International Tables Vol C Tables 4.2.6.8 and 6.1.1.4'

loop_
_geom_angle_atom_site_label_1
_geom_angle_atom_site_label_2
_geom_angle_atom_site_label_3
_geom_angle
_geom_angle_site_symmetry_1
_geom_angle_site_symmetry_3
N1A Pd1A O1B 172.2(5) . 3_665
N1A Pd1A N2A 81.8(6) . .
O1B Pd1A N2A 91.8(5) 3_665 .
N1A Pd1A N3A 78.8(7) . .
O1B Pd1A N3A 107.6(7) 3_665 .
N2A Pd1A N3A 160.6(7) . .
C1A O1A Pd1B 135.9(11) . .
C6A N1A C2A 126.4(17) . .
C6A N1A Pd1A 117.6(15) . .
C2A N1A Pd1A 115.8(12) . .
C1A N2A C8A 128.0(12) . .
C1A N2A Pd1A 111.8(10) . .
C8A N2A Pd1A 120.2(9) . .
C7A N3A C14A 122.3(16) . .
C7A N3A Pd1A 114.6(16) . .
C14A N3A Pd1A 123.0(13) . .
O1A C1A N2A 126.1(15) . .
O1A C1A C2A 118.3(16) . .
N2A C1A C2A 115.5(15) . .
N1A C2A C3A 114.9(18) . .
N1A C2A C1A 114.9(16) . .
C3A C2A C1A 130.1(19) . .
C4A C3A C2A 118(3) . .
C4A C3A H3A 120.9 . .
C2A C3A H3A 120.9 . .
C3A C4A C5A 127(3) . .
C3A C4A H4A 116.5 . .
C5A C4A H4A 116.5 . .
C6A C5A C4A 113(3) . .
C6A C5A H5A 123.6 . .
C4A C5A H5A 123.6 . .
N1A C6A C5A 121(3) . .
N1A C6A C7A 118(2) . .
C5A C6A C7A 122(3) . .
O2A C7A N3A 128(3) . .
O2A C7A C6A 121(3) . .
N3A C7A C6A 111(2) . .
C9A C8A C13A 120.0 . .
C9A C8A N2A 122.2(8) . .
C13A C8A N2A 116.8(8) . .
C10A C9A C8A 120.0 . .
C10A C9A H9A 120.0 . .
C8A C9A H9A 120.0 . .
C9A C10A C11A 120.0 . .
C9A C10A H10A 120.0 . .
C11A C10A H10A 120.0 . .
C10A C11A C12A 120.0 . .
C10A C11A H11A 120.0 . .
C12A C11A H11A 120.0 . .
C13A C12A C11A 120.0 . .
C13A C12A H12A 120.0 . .
C11A C12A H12A 120.0 . .
C12A C13A C8A 120.0 . .
C12A C13A H13A 120.0 . .
C8A C13A H13A 120.0 . .
C15A C14A C19A 120.0 . .
C15A C14A N3A 118.7(12) . .
C19A C14A N3A 121.2(12) . .
C14A C15A C16A 120.0 . .
C14A C15A H15A 120.0 . .
C16A C15A H15A 120.0 . .
C15A C16A C17A 120.0 . .
C15A C16A H16A 120.0 . .
C17A C16A H16A 120.0 . .
C18A C17A C16A 120.0 . .
C18A C17A H17A 120.0 . .
C16A C17A H17A 120.0 . .
C17A C18A C19A 120.0 . .
C17A C18A H18A 120.0 . .
C19A C18A H18A 120.0 . .
C18A C19A C14A 120.0 . .
C18A C19A H19A 120.0 . .
C14A C19A H19A 120.0 . .
N1B Pd1B N2B 80.1(6) . .
N1B Pd1B O1A 171.8(6) . .
N2B Pd1B O1A 95.8(6) . .
N1B Pd1B N3B 81.7(6) . .
N2B Pd1B N3B 161.8(6) . .
O1A Pd1B N3B 102.3(5) . .
C1B O1B Pd1A 134.4(12) . 2_655
C2B N1B C6B 120.0(17) . .
C2B N1B Pd1B 120.7(13) . .
C6B N1B Pd1B 119.3(12) . .
C1B N2B C8B 111.6(13) . .
C1B N2B Pd1B 116.3(12) . .
C8B N2B Pd1B 132.1(10) . .
C7B N3B C14B 122.7(14) . .
C7B N3B Pd1B 110.3(12) . .
C14B N3B Pd1B 127.0(11) . .
O1B C1B N2B 133.9(16) . .
O1B C1B C2B 115.2(14) . .
N2B C1B C2B 110.9(14) . .
N1B C2B C3B 121.8(19) . .
N1B C2B C1B 112.0(15) . .
C3B C2B C1B 126.2(15) . .
C2B C3B C4B 120.9(17) . .
C2B C3B H3B 119.6 . .
C4B C3B H3B 119.6 . .
C5B C4B C3B 117.8(19) . .
C5B C4B H4B 121.1 . .
C3B C4B H4B 121.1 . .
C4B C5B C6B 118.7(19) . .
C4B C5B H5B 120.6 . .
C6B C5B H5B 120.6 . .
N1B C6B C5B 120.6(16) . .
N1B C6B C7B 112.2(15) . .
C5B C6B C7B 127.1(16) . .
O2B C7B N3B 123.9(17) . .
O2B C7B C6B 119.2(18) . .
N3B C7B C6B 116.5(16) . .
C9B C8B C13B 120.0 . .
C9B C8B N2B 121.8(9) . .
C13B C8B N2B 116.7(9) . .
C8B C9B C10B 120.0 . .
C8B C9B H9B 120.0 . .
C10B C9B H9B 120.0 . .
C11B C10B C9B 120.0 . .
C11B C10B H10B 120.0 . .
C9B C10B H10B 120.0 . .
C12B C11B C10B 120.0 . .
C12B C11B H11B 120.0 . .
C10B C11B H11B 120.0 . .
C13B C12B C11B 120.0 . .
C13B C12B H12B 120.0 . .
C11B C12B H12B 120.0 . .
C12B C13B C8B 120.0 . .
C12B C13B H13B 120.0 . .
C8B C13B H13B 120.0 . .
N3B C14B C15B 116.8(11) . .
N3B C14B C19B 123.1(11) . .
C15B C14B C19B 120.0 . .
C14B C15B C16B 120.0 . .
C14B C15B H15B 120.0 . .
C16B C15B H15B 120.0 . .
C15B C16B C17B 120.0 . .
C15B C16B H16B 120.0 . .
C17B C16B H16B 120.0 . .
C18B C17B C16B 120.0 . .
C18B C17B H17B 120.0 . .
C16B C17B H17B 120.0 . .
C17B C18B C19B 120.0 . .
C17B C18B H18B 120.0 . .
C19B C18B H18B 120.0 . .
C18B C19B C14B 120.0 . .
C18B C19B H19B 120.0 . .
C14B C19B H19B 120.0 . .
Cl1 C1S Cl1 119.7(12) . 2
Cl1 C1S Cl1 119.7(12) . 3
Cl1 C1S Cl1 119.7(12) 2 3
Cl1 C1S H1S 93.3 . .
Cl1 C1S H1S 93.3 2 .
Cl1 C1S H1S 93.3 3 .
Cl4 C2S Cl3 104.8(19) . .
Cl4 C2S Cl2 108.6(19) . .
Cl3 C2S Cl2 105(2) . .
Cl4 C2S H2S 112.8 . .
Cl3 C2S H2S 112.8 . .
Cl2 C2S H2S 112.8 . .
Cl5 C3S Cl7 112(2) . .
Cl5 C3S Cl6 108(2) . .
Cl7 C3S Cl6 108(3) . .
Cl5 C3S H3S 109.7 . .
Cl7 C3S H3S 109.7 . .
Cl6 C3S H3S 109.7 . .
Cl10 C4S Cl8 111(2) . .
Cl10 C4S Cl9 105(2) . .
Cl8 C4S Cl9 104(2) . .
Cl10 C4S H4S 112.2 . .
Cl8 C4S H4S 112.2 . .
Cl9 C4S H4S 112.2 . .
Cl11 C5S Cl11 107.5(18) . 3_565
Cl11 C5S Cl11 107.5(18) . 2_665
Cl11 C5S Cl11 107.5(18) 3_565 2_665
Cl11 C5S H5S 111.3 . .
Cl11 C5S H5S 111.3 3_565 .
Cl11 C5S H5S 111.3 2_665 .

loop_
_geom_bond_atom_site_label_1
_geom_bond_atom_site_label_2
_geom_bond_distance
_geom_bond_site_symmetry_2
Pd1A N1A 1.919(14) .
Pd1A O1B 2.045(13) 3_665
Pd1A N2A 2.082(11) .
Pd1A N3A 2.092(14) .
O1A C1A 1.24(2) .
O1A Pd1B 2.051(11) .
O2A C7A 1.16(3) .
N1A C6A 1.35(3) .
N1A C2A 1.37(2) .
N2A C1A 1.32(2) .
N2A C8A 1.411(14) .
N3A C7A 1.36(3) .
N3A C14A 1.45(2) .
C1A C2A 1.47(2) .
C2A C3A 1.39(3) .
C3A C4A 1.37(4) .
C3A H3A 0.9500 .
C4A C5A 1.40(5) .
C4A H4A 0.9500 .
C5A C6A 1.39(4) .
C5A H5A 0.9500 .
C6A C7A 1.43(4) .
C8A C9A 1.3900 .
C8A C13A 1.3900 .
C9A C10A 1.3900 .
C9A H9A 0.9500 .
C10A C11A 1.3900 .
C10A H10A 0.9500 .
C11A C12A 1.3900 .
C11A H11A 0.9500 .
C12A C13A 1.3900 .
C12A H12A 0.9500 .
C13A H13A 0.9500 .
C14A C15A 1.3900 .
C14A C19A 1.3900 .
C15A C16A 1.3900 .
C15A H15A 0.9500 .
C16A C17A 1.3900 .
C16A H16A 0.9500 .
C17A C18A 1.3900 .
C17A H17A 0.9500 .
C18A C19A 1.3900 .
C18A H18A 0.9500 .
C19A H19A 0.9500 .
Pd1B N1B 1.895(17) .
Pd1B N2B 2.019(14) .
Pd1B N3B 2.062(15) .
O1B C1B 1.233(19) .
O1B Pd1A 2.045(13) 2_655
O2B C7B 1.31(2) .
N1B C2B 1.32(2) .
N1B C6B 1.33(2) .
N2B C1B 1.34(2) .
N2B C8B 1.412(18) .
N3B C7B 1.35(3) .
N3B C14B 1.373(17) .
C1B C2B 1.55(3) .
C2B C3B 1.36(2) .
C3B C4B 1.37(3) .
C3B H3B 0.9500 .
C4B C5B 1.37(3) .
C4B H4B 0.9500 .
C5B C6B 1.42(3) .
C5B H5B 0.9500 .
C6B C7B 1.48(2) .
C8B C9B 1.3900 .
C8B C13B 1.3900 .
C9B C10B 1.3900 .
C9B H9B 0.9500 .
C10B C11B 1.3900 .
C10B H10B 0.9500 .
C11B C12B 1.3900 .
C11B H11B 0.9500 .
C12B C13B 1.3900 .
C12B H12B 0.9500 .
C13B H13B 0.9500 .
C14B C15B 1.3900 .
C14B C19B 1.3900 .
C15B C16B 1.3900 .
C15B H15B 0.9500 .
C16B C17B 1.3900 .
C16B H16B 0.9500 .
C17B C18B 1.3900 .
C17B H17B 0.9500 .
C18B C19B 1.3900 .
C18B H18B 0.9500 .
C19B H19B 0.9500 .
Cl1 C1S 1.632(13) .
C1S Cl1 1.632(13) 2
C1S Cl1 1.632(13) 3
C1S H1S 1.0000 .
Cl2 C2S 1.72(3) .
Cl3 C2S 1.72(3) .
Cl4 C2S 1.69(3) .
C2S H2S 1.0000 .
Cl5 C3S 1.57(6) .
Cl6 C3S 1.87(5) .
Cl7 C3S 1.83(5) .
C3S H3S 1.0000 .
Cl8 C4S 1.71(4) .
Cl9 C4S 1.71(4) .
Cl10 C4S 1.67(3) .
C4S H4S 1.0000 .
Cl11 C5S 1.70(2) .
C5S Cl11 1.70(2) 3_565
C5S Cl11 1.70(2) 2_665
C5S H5S 1.0000 .

loop_
_geom_torsion_atom_site_label_1
_geom_torsion_atom_site_label_2
_geom_torsion_atom_site_label_3
_geom_torsion_atom_site_label_4
_geom_torsion
_geom_torsion_site_symmetry_1
O1B Pd1A N1A C6A -145(4) 3_665
N2A Pd1A N1A C6A -179(2) .
N3A Pd1A N1A C6A 1.8(19) .
O1B Pd1A N1A C2A 30(5) 3_665
N2A Pd1A N1A C2A -3.8(12) .
N3A Pd1A N1A C2A 176.9(14) .
N1A Pd1A N2A C1A 3.6(12) .
O1B Pd1A N2A C1A -172.0(11) 3_665
N3A Pd1A N2A C1A 6(2) .
N1A Pd1A N2A C8A -175.8(10) .
O1B Pd1A N2A C8A 8.6(10) 3_665
N3A Pd1A N2A C8A -173.5(15) .
N1A Pd1A N3A C7A -1(2) .
O1B Pd1A N3A C7A 174(2) 3_665
N2A Pd1A N3A C7A -4(3) .
N1A Pd1A N3A C14A -178.0(15) .
O1B Pd1A N3A C14A -2.4(15) 3_665
N2A Pd1A N3A C14A 179.7(13) .
Pd1B O1A C1A N2A 23(3) .
Pd1B O1A C1A C2A -161.7(12) .
C8A N2A C1A O1A -8(3) .
Pd1A N2A C1A O1A 172.3(14) .
C8A N2A C1A C2A 176.6(13) .
Pd1A N2A C1A C2A -2.7(18) .
C6A N1A C2A C3A -5(3) .
Pd1A N1A C2A C3A -179.5(16) .
C6A N1A C2A C1A 178(2) .
Pd1A N1A C2A C1A 3.5(19) .
O1A C1A C2A N1A -175.7(15) .
N2A C1A C2A N1A 0(2) .
O1A C1A C2A C3A 8(3) .
N2A C1A C2A C3A -177(2) .
N1A C2A C3A C4A 8(4) .
C1A C2A C3A C4A -176(3) .
C2A C3A C4A C5A -6(6) .
C3A C4A C5A C6A 1(6) .
C2A N1A C6A C5A 0(4) .
Pd1A N1A C6A C5A 174(3) .
C2A N1A C6A C7A -177(3) .
Pd1A N1A C6A C7A -2(4) .
C4A C5A C6A N1A 2(5) .
C4A C5A C6A C7A 178(4) .
C14A N3A C7A O2A -5(7) .
Pd1A N3A C7A O2A 179(4) .
C14A N3A C7A C6A 177(2) .
Pd1A N3A C7A C6A 1(4) .
N1A C6A C7A O2A -177(4) .
C5A C6A C7A O2A 7(7) .
N1A C6A C7A N3A 1(5) .
C5A C6A C7A N3A -175(3) .
C1A N2A C8A C9A 104.1(15) .
Pd1A N2A C8A C9A -76.6(11) .
C1A N2A C8A C13A -64.3(17) .
Pd1A N2A C8A C13A 115.0(8) .
C13A C8A C9A C10A 0.0 .
N2A C8A C9A C10A -168.1(11) .
C8A C9A C10A C11A 0.0 .
C9A C10A C11A C12A 0.0 .
C10A C11A C12A C13A 0.0 .
C11A C12A C13A C8A 0.0 .
C9A C8A C13A C12A 0.0 .
N2A C8A C13A C12A 168.7(10) .
C7A N3A C14A C15A -139(3) .
Pd1A N3A C14A C15A 36.9(17) .
C7A N3A C14A C19A 39(3) .
Pd1A N3A C14A C19A -145.0(10) .
C19A C14A C15A C16A 0.0 .
N3A C14A C15A C16A 178.2(14) .
C14A C15A C16A C17A 0.0 .
C15A C16A C17A C18A 0.0 .
C16A C17A C18A C19A 0.0 .
C17A C18A C19A C14A 0.0 .
C15A C14A C19A C18A 0.0 .
N3A C14A C19A C18A -178.1(14) .
C1A O1A Pd1B N1B 146(3) .
C1A O1A Pd1B N2B 87.1(17) .
C1A O1A Pd1B N3B -95.5(17) .
N2B Pd1B N1B C2B 1.3(15) .
O1A Pd1B N1B C2B -59(4) .
N3B Pd1B N1B C2B -178.4(16) .
N2B Pd1B N1B C6B -179.0(14) .
O1A Pd1B N1B C6B 121(4) .
N3B Pd1B N1B C6B 1.3(13) .
N1B Pd1B N2B C1B -0.2(11) .
O1A Pd1B N2B C1B 172.6(11) .
N3B Pd1B N2B C1B 1(3) .
N1B Pd1B N2B C8B -177.7(13) .
O1A Pd1B N2B C8B -4.9(13) .
N3B Pd1B N2B C8B -176.9(15) .
N1B Pd1B N3B C7B -2.1(12) .
N2B Pd1B N3B C7B -3(3) .
O1A Pd1B N3B C7B -174.8(12) .
N1B Pd1B N3B C14B -179.5(14) .
N2B Pd1B N3B C14B 179.6(14) .
O1A Pd1B N3B C14B 7.8(14) .
Pd1A O1B C1B N2B -2(3) 2_655
Pd1A O1B C1B C2B 176.0(11) 2_655
C8B N2B C1B O1B -5(2) .
Pd1B N2B C1B O1B 177.2(15) .
C8B N2B C1B C2B 177.3(13) .
Pd1B N2B C1B C2B -0.7(17) .
C6B N1B C2B C3B -1(3) .
Pd1B N1B C2B C3B 178.4(15) .
C6B N1B C2B C1B 178.3(15) .
Pd1B N1B C2B C1B -2(2) .
O1B C1B C2B N1B -176.6(15) .
N2B C1B C2B N1B 2(2) .
O1B C1B C2B C3B 3(3) .
N2B C1B C2B C3B -178.8(19) .
N1B C2B C3B C4B 3(3) .
C1B C2B C3B C4B -176.3(19) .
C2B C3B C4B C5B -4(3) .
C3B C4B C5B C6B 4(3) .
C2B N1B C6B C5B 1(3) .
Pd1B N1B C6B C5B -179.0(15) .
C2B N1B C6B C7B 179.5(17) .
Pd1B N1B C6B C7B -0.2(19) .
C4B C5B C6B N1B -2(3) .
C4B C5B C6B C7B 179(2) .
C14B N3B C7B O2B -7(3) .
Pd1B N3B C7B O2B 175.6(15) .
C14B N3B C7B C6B -179.8(14) .
Pd1B N3B C7B C6B 2.7(19) .
N1B C6B C7B O2B -175.1(16) .
C5B C6B C7B O2B 4(3) .
N1B C6B C7B N3B -2(2) .
C5B C6B C7B N3B 176.9(19) .
C1B N2B C8B C9B 75.0(14) .
Pd1B N2B C8B C9B -107.4(12) .
C1B N2B C8B C13B -119.0(12) .
Pd1B N2B C8B C13B 58.6(15) .
C13B C8B C9B C10B 0.0 .
N2B C8B C9B C10B 165.6(12) .
C8B C9B C10B C11B 0.0 .
C9B C10B C11B C12B 0.0 .
C10B C11B C12B C13B 0.0 .
C11B C12B C13B C8B 0.0 .
C9B C8B C13B C12B 0.0 .
N2B C8B C13B C12B -166.3(11) .
C7B N3B C14B C15B 142.7(15) .
Pd1B N3B C14B C15B -40.2(16) .
C7B N3B C14B C19B -33(2) .
Pd1B N3B C14B C19B 144.5(9) .
N3B C14B C15B C16B -175.5(12) .
C19B C14B C15B C16B 0.0 .
C14B C15B C16B C17B 0.0 .
C15B C16B C17B C18B 0.0 .
C16B C17B C18B C19B 0.0 .
C17B C18B C19B C14B 0.0 .
N3B C14B C19B C18B 175.2(13) .
C15B C14B C19B C18B 0.0 .
